data_4507500
loop_
_publ_author_name
'Rodr\'iguez-Hermida, Sabina'
'Lago, Ana B.'
'Ca\~nadillas-Delgado, Laura'
'Carballo, Rosa'
'V\'azquez-L\'opez, Ezequiel M.'

_publ_section_title
;
 Solid-State Coordinative Behavior of a New Asymmetrical Bis-hydrazone
 Ligand Containing Two Different Binding Pockets
;
_journal_issue 3
_journal_name_full 'Crystal Growth &amp; Design'
_journal_page_first 1193
_journal_paper_doi 10.1021/cg301628q
_journal_volume 13
_journal_year 2013
_chemical_formula_sum 'C44 H40 Cu2 N8 O10'
_chemical_formula_weight 967.92
_chemical_name_systematic
;
 ?
;
_space_group_IT_number 2
_symmetry_cell_setting triclinic
_symmetry_space_group_name_Hall '-P 1'
_symmetry_space_group_name_H-M 'P -1'
_atom_sites_solution_hydrogens geom
_atom_sites_solution_primary direct
_atom_sites_solution_secondary difmap
_audit_creation_method SHELXL-97
_cell_angle_alpha 105.73(3)
_cell_angle_beta 95.45(3)
_cell_angle_gamma 94.09(3)
_cell_formula_units_Z 2
_cell_length_a 9.2330(18)
_cell_length_b 12.419(3)
_cell_length_c 18.880(4)
_cell_measurement_temperature 100(2)
_cell_volume 2063.7(9)
_computing_cell_refinement HKL2000
_computing_data_collection HKL2000
_computing_data_reduction HKL2000
_computing_molecular_graphics Mercury
_computing_publication_material Mercury
_computing_structure_refinement 'SHELXL-97 (Sheldrick, 2008)'
_computing_structure_solution 'SHELXS-97 (Sheldrick, 2008)'
_diffrn_ambient_temperature 100(2)
_diffrn_measured_fraction_theta_full 0.982
_diffrn_measured_fraction_theta_max 0.982
_diffrn_measurement_device_type 'Bruker APEX-II CCD'
_diffrn_measurement_method '\f and \w scans'
_diffrn_radiation_monochromator graphite
_diffrn_radiation_source 'fine-focus sealed tube'
_diffrn_radiation_type synchrotron
_diffrn_radiation_wavelength 0.78900
_diffrn_reflns_av_R_equivalents 0.0571
_diffrn_reflns_av_sigmaI/netI 0.0439
_diffrn_reflns_limit_h_max 11
_diffrn_reflns_limit_h_min -11
_diffrn_reflns_limit_k_max 15
_diffrn_reflns_limit_k_min -15
_diffrn_reflns_limit_l_max 24
_diffrn_reflns_limit_l_min -24
_diffrn_reflns_number 27098
_diffrn_reflns_theta_full 30.45
_diffrn_reflns_theta_max 30.45
_diffrn_reflns_theta_min 1.90
_exptl_absorpt_coefficient_mu 1.102
_exptl_absorpt_correction_type none
_exptl_crystal_colour yellow
_exptl_crystal_density_diffrn 1.558
_exptl_crystal_density_method 'not measured'
_exptl_crystal_description prism
_exptl_crystal_F_000 996
_exptl_crystal_size_max 0.10
_exptl_crystal_size_mid 0.10
_exptl_crystal_size_min 0.09
_refine_diff_density_max 0.552
_refine_diff_density_min -1.434
_refine_diff_density_rms 0.093
_refine_ls_extinction_coef 0.033(2)
_refine_ls_extinction_expression Fc^*^=kFc[1+0.001xFc^2^\l^3^/sin(2\q)]^-1/4^
_refine_ls_extinction_method SHELXL
_refine_ls_goodness_of_fit_ref 1.050
_refine_ls_hydrogen_treatment mixed
_refine_ls_matrix_type full
_refine_ls_number_parameters 604
_refine_ls_number_reflns 8983
_refine_ls_number_restraints 2
_refine_ls_restrained_S_all 1.050
_refine_ls_R_factor_all 0.0668
_refine_ls_R_factor_gt 0.0570
_refine_ls_shift/su_max 0.001
_refine_ls_shift/su_mean 0.000
_refine_ls_structure_factor_coef Fsqd
_refine_ls_weighting_details 'calc w=1/[\s^2^(Fo^2^)+(0.1055P)^2^+1.3127P] where P=(Fo^2^+2Fc^2^)/3'
_refine_ls_weighting_scheme calc
_refine_ls_wR_factor_gt 0.1573
_refine_ls_wR_factor_ref 0.1680
_reflns_number_gt 7516
_reflns_number_total 8983
_reflns_threshold_expression >2sigma(I)
_cod_data_source_file cg301628q_si_002.cif
_cod_data_source_block 2c.2H2O
_cod_depositor_comments
;
The following automatic conversions were performed:

'_symmetry_cell_setting' value 'Triclinic' changed to 'triclinic'
according to /home/saulius/struct/CIF-dictionaries/cif_core.dic
dictionary named 'cif_core.dic' version 2.4.2 from 2011-04-26.

Automatic conversion script
Id: cif_fix_values 1891 2012-01-12 08:04:46Z andrius 
;
_cod_original_cell_volume 2063.7(7)
_cod_original_sg_symbol_H-M P-1
_cod_database_code 4507500

loop_
_symmetry_equiv_pos_as_xyz
'x, y, z'
'-x, -y, -z'

loop_
_atom_site_label
_atom_site_type_symbol
_atom_site_fract_x
_atom_site_fract_y
_atom_site_fract_z
_atom_site_U_iso_or_equiv
_atom_site_adp_type
_atom_site_occupancy
_atom_site_symmetry_multiplicity
_atom_site_calc_flag
_atom_site_refinement_flags
Cu1 Cu 0.19807(4) 0.88238(3) 1.20380(2) 0.03819(15) Uani 1 1 d .
Cu2 Cu -0.41619(4) 0.59653(3) 0.78999(2) 0.03741(15) Uani 1 1 d .
N5A N 0.1254(3) 0.7254(2) 1.17963(14) 0.0390(6) Uani 1 1 d .
N5C N -0.4579(3) 0.7506(2) 0.82015(14) 0.0377(5) Uani 1 1 d .
N5D N 0.0450(3) 1.0017(2) 1.14988(14) 0.0391(6) Uani 1 1 d .
N5B N 0.4535(3) 0.4681(2) 0.84974(14) 0.0388(6) Uani 1 1 d .
N6C N -0.5709(3) 0.7777(2) 0.77567(15) 0.0400(6) Uani 1 1 d .
N6D N 0.0774(3) 1.1042(2) 1.20394(14) 0.0395(6) Uani 1 1 d .
H6D H 0.0204 1.1586 1.2064 0.081(16) Uiso 1 1 calc R
N6A N 0.0304(3) 0.6998(2) 1.22755(14) 0.0402(6) Uani 1 1 d .
N6B N 0.4603(3) 0.3645(2) 0.79892(14) 0.0387(6) Uani 1 1 d .
H6B H 0.4059 0.3043 0.8006 0.065(13) Uiso 1 1 calc R
O3C O -0.2403(3) 0.62426(17) 0.85754(12) 0.0399(5) Uani 1 1 d .
O3A O 0.3341(3) 0.85517(18) 1.13219(12) 0.0412(5) Uani 1 1 d .
O6B O 0.6272(3) 0.44340(17) 0.74245(12) 0.0401(5) Uani 1 1 d .
O6D O 0.2785(3) 1.04069(18) 1.25051(12) 0.0405(5) Uani 1 1 d .
O6C O -0.5755(3) 0.58985(18) 0.71288(12) 0.0414(5) Uani 1 1 d .
O6A O 0.0742(3) 0.89102(18) 1.28203(12) 0.0434(5) Uani 1 1 d .
C1CD C -0.0728(4) 0.7159(3) 0.96139(17) 0.0402(7) Uani 1 1 d .
H1CD H -0.0194 0.6519 0.9530 0.048 Uiso 1 1 calc R
C1AB C 0.4410(4) 0.7604(3) 1.02838(18) 0.0435(7) Uani 1 1 d .
H1AB H 0.5030 0.8270 1.0330 0.052 Uiso 1 1 calc R
C2AB C 0.2680(4) 0.5635(3) 1.01380(17) 0.0403(7) Uani 1 1 d .
H2AB H 0.2098 0.4952 1.0094 0.048 Uiso 1 1 calc R
C2CD C -0.2176(4) 0.9077(3) 0.98533(17) 0.0389(6) Uani 1 1 d .
H2CD H -0.2654 0.9745 0.9929 0.047 Uiso 1 1 calc R
C3A C 0.3404(4) 0.7610(3) 1.08009(17) 0.0390(6) Uani 1 1 d .
C3C C -0.1976(4) 0.7153(2) 0.91207(17) 0.0385(6) Uani 1 1 d .
C3D C -0.0264(4) 0.8070(3) 1.02131(17) 0.0407(7) Uani 1 1 d .
H3D H 0.0570 0.8043 1.0541 0.049 Uiso 1 1 calc R
C3B C 0.4520(4) 0.6661(3) 0.97144(17) 0.0428(7) Uani 1 1 d .
H3B H 0.5213 0.6690 0.9377 0.051 Uiso 1 1 calc R
C4D C -0.1004(4) 0.9041(3) 1.03482(17) 0.0389(6) Uani 1 1 d .
C4A C 0.2536(4) 0.6581(3) 1.07316(17) 0.0382(6) Uani 1 1 d .
C4C C -0.2694(4) 0.8158(2) 0.92368(17) 0.0377(6) Uani 1 1 d .
C4B C 0.3626(4) 0.5658(3) 0.96223(17) 0.0386(6) Uani 1 1 d .
C5C C -0.3915(4) 0.8303(3) 0.87564(17) 0.0398(7) Uani 1 1 d .
H5C H -0.4259 0.9026 0.8849 0.048 Uiso 1 1 calc R
C5D C -0.0543(4) 1.0023(3) 1.09781(17) 0.0399(7) Uani 1 1 d .
H5D H -0.0996 1.0693 1.1003 0.048 Uiso 1 1 calc R
C5A C 0.1547(4) 0.6449(3) 1.12489(17) 0.0395(7) Uani 1 1 d .
H5A H 0.1073 0.5719 1.1186 0.047 Uiso 1 1 calc R
C5B C 0.3748(4) 0.4657(3) 0.90199(17) 0.0404(7) Uani 1 1 d .
H5B H 0.3228 0.3965 0.9014 0.049 Uiso 1 1 calc R
C6B C 0.5517(4) 0.3588(3) 0.74734(16) 0.0385(6) Uani 1 1 d .
C6C C -0.6208(4) 0.6872(3) 0.72014(17) 0.0381(6) Uani 1 1 d .
C6D C 0.1974(4) 1.1175(3) 1.25208(17) 0.0392(7) Uani 1 1 d .
C6A C 0.0149(4) 0.7925(3) 1.27930(17) 0.0404(7) Uani 1 1 d .
C7D C 0.2355(4) 1.2283(3) 1.30849(17) 0.0407(7) Uani 1 1 d .
C7B C 0.5642(4) 0.2482(3) 0.69366(17) 0.0398(7) Uani 1 1 d .
C7C C -0.7316(4) 0.7025(3) 0.66283(18) 0.0415(7) Uani 1 1 d .
C7A C -0.0795(4) 0.7842(3) 1.33721(17) 0.0391(6) Uani 1 1 d .
C8D C 0.3527(4) 1.2375(3) 1.36243(18) 0.0442(7) Uani 1 1 d .
H8D H 0.4040 1.1740 1.3629 0.053 Uiso 1 1 calc R
C8B C 0.6549(4) 0.2463(3) 0.63891(18) 0.0428(7) Uani 1 1 d .
H8B H 0.7087 0.3137 0.6377 0.051 Uiso 1 1 calc R
C8A C -0.0809(4) 0.8789(3) 1.39742(18) 0.0442(7) Uani 1 1 d .
H8A H -0.0178 0.9447 1.4015 0.053 Uiso 1 1 calc R
C8C C -0.7739(4) 0.6148(3) 0.5989(2) 0.0507(8) Uani 1 1 d .
H8C H -0.7355 0.5445 0.5940 0.061 Uiso 1 1 calc R
C9A C -0.1727(4) 0.8781(3) 1.45106(19) 0.0470(8) Uani 1 1 d .
H9A H -0.1731 0.9433 1.4914 0.056 Uiso 1 1 calc R
C9C C -0.8717(4) 0.6285(3) 0.5421(2) 0.0552(9) Uani 1 1 d .
H9C H -0.8985 0.5681 0.4984 0.066 Uiso 1 1 calc R
C9B C 0.6677(4) 0.1466(3) 0.58609(19) 0.0488(8) Uani 1 1 d .
H9B H 0.7298 0.1456 0.5486 0.059 Uiso 1 1 calc R
C9D C 0.3950(4) 1.3394(3) 1.41558(19) 0.0499(8) Uani 1 1 d .
H9D H 0.4747 1.3456 1.4527 0.060 Uiso 1 1 calc R
C10B C 0.5895(4) 0.0484(3) 0.58809(19) 0.0464(8) Uani 1 1 d .
H10B H 0.5982 -0.0201 0.5519 0.056 Uiso 1 1 calc R
C10D C 0.3205(4) 1.4320(3) 1.41434(19) 0.0505(8) Uani 1 1 d .
H10D H 0.3503 1.5020 1.4503 0.061 Uiso 1 1 calc R
C10A C -0.2644(4) 0.7820(3) 1.44589(19) 0.0458(7) Uani 1 1 d .
H10A H -0.3282 0.7813 1.4824 0.055 Uiso 1 1 calc R
C10C C -0.9295(5) 0.7286(3) 0.5489(2) 0.0573(9) Uani 1 1 d .
H10C H -0.9958 0.7379 0.5098 0.069 Uiso 1 1 calc R
C11B C 0.4993(4) 0.0496(3) 0.6420(2) 0.0460(7) Uani 1 1 d .
H11B H 0.4460 -0.0182 0.6429 0.055 Uiso 1 1 calc R
C11A C -0.2623(4) 0.6873(3) 1.38727(19) 0.0457(7) Uani 1 1 d .
H11A H -0.3246 0.6214 1.3839 0.055 Uiso 1 1 calc R
C11D C 0.2038(4) 1.4232(3) 1.3615(2) 0.0497(8) Uani 1 1 d .
H11D H 0.1531 1.4871 1.3613 0.060 Uiso 1 1 calc R
C11C C -0.8916(5) 0.8164(3) 0.6126(2) 0.0593(10) Uani 1 1 d .
H11C H -0.9338 0.8853 0.6177 0.071 Uiso 1 1 calc R
C12B C 0.4854(4) 0.1495(3) 0.69526(18) 0.0423(7) Uani 1 1 d .
H12B H 0.4226 0.1501 0.7324 0.051 Uiso 1 1 calc R
C12D C 0.1595(4) 1.3217(3) 1.30848(19) 0.0462(7) Uani 1 1 d .
H12D H 0.0780 1.3156 1.2724 0.055 Uiso 1 1 calc R
C12A C -0.1697(4) 0.6874(3) 1.33303(18) 0.0419(7) Uani 1 1 d .
H12A H -0.1683 0.6215 1.2933 0.050 Uiso 1 1 calc R
C12C C -0.7915(4) 0.8039(3) 0.6692(2) 0.0495(8) Uani 1 1 d .
H12C H -0.7639 0.8650 0.7123 0.059 Uiso 1 1 calc R
O1W O 0.7362(3) 0.7996(2) 0.16736(15) 0.0506(6) Uani 1 1 d D
H11W H 0.821(6) 0.793(4) 0.171(3) 0.076 Uiso 1 1 d .
H12W H 0.713(5) 0.865(2) 0.177(3) 0.076 Uiso 1 1 d D
O2W O 1.0060(3) 0.5372(2) 0.79525(17) 0.0577(7) Uani 1 1 d .
H21W H 1.010(6) 0.460(5) 0.783(3) 0.087 Uiso 1 1 d .
H22W H 0.916(6) 0.561(5) 0.811(3) 0.087 Uiso 1 1 d .
O3W O 0.1332(3) 0.7518(2) 0.83186(15) 0.0494(6) Uani 1 1 d D
H31W H 0.102(5) 0.682(2) 0.824(3) 0.074 Uiso 1 1 d D
H32W H 0.236(6) 0.759(4) 0.821(3) 0.074 Uiso 1 1 d .
O4W O 0.6026(3) -0.0143(2) 0.16770(16) 0.0521(6) Uani 1 1 d .
H41W H 0.521(6) -0.036(5) 0.162(3) 0.078 Uiso 1 1 d .
H42W H 0.609(6) 0.057(5) 0.196(3) 0.078 Uiso 1 1 d .

loop_
_atom_site_aniso_label
_atom_site_aniso_U_11
_atom_site_aniso_U_22
_atom_site_aniso_U_33
_atom_site_aniso_U_23
_atom_site_aniso_U_13
_atom_site_aniso_U_12
Cu1 0.0484(2) 0.0313(2) 0.0311(2) 0.00109(15) 0.00845(16) 0.00411(15)
Cu2 0.0455(2) 0.0311(2) 0.0308(2) 0.00055(14) 0.00327(16) 0.00492(15)
N5A 0.0477(15) 0.0362(13) 0.0323(12) 0.0059(10) 0.0092(11) 0.0068(11)
N5C 0.0437(14) 0.0352(12) 0.0311(12) 0.0039(10) 0.0050(10) 0.0048(10)
N5D 0.0482(15) 0.0314(12) 0.0324(13) -0.0002(10) 0.0056(11) 0.0025(10)
N5B 0.0487(15) 0.0341(12) 0.0297(12) 0.0009(10) 0.0044(11) 0.0092(10)
N6C 0.0454(14) 0.0351(13) 0.0354(13) 0.0035(10) 0.0016(11) 0.0059(10)
N6D 0.0499(15) 0.0291(12) 0.0337(13) -0.0005(10) 0.0034(11) 0.0041(10)
N6A 0.0475(15) 0.0366(13) 0.0339(13) 0.0036(10) 0.0103(11) 0.0035(11)
N6B 0.0482(15) 0.0314(12) 0.0330(13) 0.0014(10) 0.0082(11) 0.0055(10)
O3C 0.0479(12) 0.0318(10) 0.0341(11) -0.0005(8) 0.0038(9) 0.0053(9)
O3A 0.0517(13) 0.0330(10) 0.0331(11) -0.0006(8) 0.0082(9) 0.0015(9)
O6B 0.0490(12) 0.0321(10) 0.0351(11) 0.0011(8) 0.0088(9) 0.0042(9)
O6D 0.0472(12) 0.0345(10) 0.0348(11) 0.0013(8) 0.0038(9) 0.0046(9)
O6C 0.0501(13) 0.0335(10) 0.0350(11) 0.0010(8) 0.0015(9) 0.0049(9)
O6A 0.0581(14) 0.0328(10) 0.0371(11) 0.0035(9) 0.0130(10) 0.0051(9)
C1CD 0.0481(17) 0.0347(14) 0.0349(15) 0.0040(12) 0.0050(13) 0.0076(12)
C1AB 0.0539(19) 0.0354(15) 0.0356(16) 0.0012(12) 0.0073(14) -0.0006(13)
C2AB 0.0484(17) 0.0346(14) 0.0344(15) 0.0035(12) 0.0059(13) 0.0047(12)
C2CD 0.0453(17) 0.0323(14) 0.0347(15) 0.0020(11) 0.0063(13) 0.0023(12)
C3A 0.0450(16) 0.0367(15) 0.0305(14) 0.0013(12) 0.0040(12) 0.0056(12)
C3C 0.0449(16) 0.0348(14) 0.0324(14) 0.0036(11) 0.0052(12) 0.0040(12)
C3D 0.0463(17) 0.0381(15) 0.0342(15) 0.0046(12) 0.0038(13) 0.0046(12)
C3B 0.0494(18) 0.0424(16) 0.0327(15) 0.0022(12) 0.0097(13) 0.0050(13)
C4D 0.0488(17) 0.0328(14) 0.0306(14) 0.0019(11) 0.0053(12) 0.0007(12)
C4A 0.0439(16) 0.0358(14) 0.0318(14) 0.0035(12) 0.0051(12) 0.0067(12)
C4C 0.0442(16) 0.0328(14) 0.0327(14) 0.0029(11) 0.0071(12) 0.0029(12)
C4B 0.0468(17) 0.0358(14) 0.0304(14) 0.0033(11) 0.0050(12) 0.0074(12)
C5C 0.0464(17) 0.0330(14) 0.0356(15) 0.0019(12) 0.0049(13) 0.0054(12)
C5D 0.0462(17) 0.0349(14) 0.0340(15) 0.0026(12) 0.0041(13) 0.0025(12)
C5A 0.0488(17) 0.0312(14) 0.0348(15) 0.0021(11) 0.0071(13) 0.0049(12)
C5B 0.0497(18) 0.0354(15) 0.0337(15) 0.0038(12) 0.0075(13) 0.0069(12)
C6B 0.0483(17) 0.0351(14) 0.0288(14) 0.0029(11) 0.0043(12) 0.0069(12)
C6C 0.0460(17) 0.0344(14) 0.0314(14) 0.0047(11) 0.0054(12) 0.0036(12)
C6D 0.0498(17) 0.0334(14) 0.0308(14) 0.0025(11) 0.0077(13) 0.0030(12)
C6A 0.0488(18) 0.0378(15) 0.0322(15) 0.0045(12) 0.0056(13) 0.0084(13)
C7D 0.0481(17) 0.0348(15) 0.0342(15) 0.0016(12) 0.0079(13) -0.0006(12)
C7B 0.0465(17) 0.0354(15) 0.0336(15) 0.0023(12) 0.0050(13) 0.0066(12)
C7C 0.0460(17) 0.0388(15) 0.0357(16) 0.0048(12) 0.0031(13) 0.0038(13)
C7A 0.0444(16) 0.0367(15) 0.0347(15) 0.0061(12) 0.0064(13) 0.0077(12)
C8D 0.0537(19) 0.0390(16) 0.0343(15) 0.0022(12) 0.0044(14) 0.0017(13)
C8B 0.0491(18) 0.0374(15) 0.0376(16) 0.0025(12) 0.0069(13) 0.0057(13)
C8A 0.0518(19) 0.0378(15) 0.0400(17) 0.0044(13) 0.0096(14) 0.0057(13)
C8C 0.058(2) 0.0459(18) 0.0406(18) 0.0022(14) -0.0037(16) 0.0089(15)
C9A 0.056(2) 0.0439(17) 0.0382(17) 0.0032(13) 0.0117(15) 0.0097(14)
C9C 0.058(2) 0.059(2) 0.0410(18) 0.0035(16) -0.0026(16) 0.0080(17)
C9B 0.059(2) 0.0446(17) 0.0384(17) -0.0005(14) 0.0151(15) 0.0085(15)
C9D 0.060(2) 0.0470(18) 0.0342(16) -0.0003(14) 0.0023(15) -0.0024(15)
C10B 0.056(2) 0.0384(16) 0.0369(16) -0.0044(13) 0.0048(14) 0.0098(14)
C10D 0.066(2) 0.0396(16) 0.0362(16) -0.0048(13) 0.0085(15) -0.0040(15)
C10A 0.0502(18) 0.0514(18) 0.0382(16) 0.0136(14) 0.0097(14) 0.0114(15)
C10C 0.058(2) 0.064(2) 0.051(2) 0.0219(18) -0.0056(17) 0.0030(18)
C11B 0.0536(19) 0.0344(15) 0.0464(18) 0.0049(13) 0.0065(15) 0.0053(13)
C11A 0.0513(19) 0.0431(17) 0.0438(18) 0.0125(14) 0.0091(15) 0.0069(14)
C11D 0.064(2) 0.0361(16) 0.0445(18) 0.0029(14) 0.0101(16) 0.0053(14)
C11C 0.065(2) 0.048(2) 0.062(2) 0.0179(18) -0.011(2) 0.0056(17)
C12B 0.0506(18) 0.0372(15) 0.0359(15) 0.0040(12) 0.0074(14) 0.0055(13)
C12D 0.058(2) 0.0351(15) 0.0400(17) 0.0010(13) 0.0064(15) 0.0027(14)
C12A 0.0494(18) 0.0377(15) 0.0356(15) 0.0035(12) 0.0081(13) 0.0064(13)
C12C 0.058(2) 0.0392(16) 0.0476(19) 0.0095(14) -0.0039(16) 0.0021(14)
O1W 0.0527(14) 0.0490(14) 0.0508(14) 0.0130(11) 0.0100(12) 0.0091(12)
O2W 0.0593(16) 0.0387(13) 0.0752(19) 0.0099(12) 0.0234(14) 0.0089(11)
O3W 0.0546(15) 0.0404(12) 0.0510(14) 0.0068(11) 0.0110(12) 0.0069(11)
O4W 0.0519(14) 0.0366(12) 0.0608(16) 0.0021(11) 0.0057(13) 0.0045(11)

loop_
_atom_type_symbol
_atom_type_description
_atom_type_scat_dispersion_real
_atom_type_scat_dispersion_imag
_atom_type_scat_source
C C 0.0033 0.0016 'International Tables Vol C Tables 4.2.6.8 and 6.1.1.4'
H H 0.0000 0.0000 'International Tables Vol C Tables 4.2.6.8 and 6.1.1.4'
N N 0.0061 0.0033 'International Tables Vol C Tables 4.2.6.8 and 6.1.1.4'
O O 0.0106 0.0060 'International Tables Vol C Tables 4.2.6.8 and 6.1.1.4'
Cu Cu 0.3201 1.2651 'International Tables Vol C Tables 4.2.6.8 and 6.1.1.4'

loop_
_geom_angle_atom_site_label_1
_geom_angle_atom_site_label_2
_geom_angle_atom_site_label_3
_geom_angle
_geom_angle_site_symmetry_3
O3A Cu1 N5A 93.05(11) .
O3A Cu1 O6A 170.70(10) .
N5A Cu1 O6A 81.27(11) .
O3A Cu1 O6D 94.41(10) .
N5A Cu1 O6D 167.74(10) .
O6A Cu1 O6D 90.02(10) .
O3A Cu1 N5D 98.25(10) .
N5A Cu1 N5D 115.95(11) .
O6A Cu1 N5D 90.87(10) .
O6D Cu1 N5D 72.53(9) .
O3C Cu2 N5C 93.25(11) .
O3C Cu2 O6C 168.56(10) .
N5C Cu2 O6C 81.21(11) .
O3C Cu2 O6B 91.64(10) 1_455
N5C Cu2 O6B 170.19(10) 1_455
O6C Cu2 O6B 92.45(10) 1_455
C5A N5A N6A 118.6(3) .
C5A N5A Cu1 127.0(2) .
N6A N5A Cu1 114.41(19) .
C5C N5C N6C 117.9(3) .
C5C N5C Cu2 127.2(2) .
N6C N5C Cu2 114.90(19) .
C5D N5D N6D 114.3(3) .
C5D N5D Cu1 144.8(2) .
N6D N5D Cu1 100.55(18) .
C5B N5B N6B 115.1(3) .
C5B N5B Cu2 143.4(2) 1_655
N6B N5B Cu2 100.84(18) 1_655
C6C N6C N5C 109.2(2) .
C6D N6D N5D 118.1(3) .
C6A N6A N5A 109.3(3) .
C6B N6B N5B 118.3(3) .
C3C O3C Cu2 126.9(2) .
C3A O3A Cu1 126.9(2) .
C6B O6B Cu2 122.1(2) 1_655
C6D O6D Cu1 119.5(2) .
C6C O6C Cu2 110.61(19) .
C6A O6A Cu1 110.77(19) .
C3D C1CD C3C 121.5(3) .
C3B C1AB C3A 121.8(3) .
C4B C2AB C4A 122.8(3) .
C4D C2CD C4C 122.2(3) .
O3A C3A C1AB 118.4(3) .
O3A C3A C4A 124.2(3) .
C1AB C3A C4A 117.4(3) .
O3C C3C C1CD 118.9(3) .
O3C C3C C4C 123.5(3) .
C1CD C3C C4C 117.6(3) .
C1CD C3D C4D 121.0(3) .
C1AB C3B C4B 121.2(3) .
C2CD C4D C3D 118.5(3) .
C2CD C4D C5D 119.0(3) .
C3D C4D C5D 122.5(3) .
C2AB C4A C3A 118.9(3) .
C2AB C4A C5A 117.9(3) .
C3A C4A C5A 123.2(3) .
C2CD C4C C3C 119.0(3) .
C2CD C4C C5C 117.0(3) .
C3C C4C C5C 124.0(3) .
C2AB C4B C3B 117.7(3) .
C2AB C4B C5B 121.0(3) .
C3B C4B C5B 121.2(3) .
N5C C5C C4C 123.9(3) .
N5D C5D C4D 122.6(3) .
N5A C5A C4A 124.6(3) .
N5B C5B C4B 122.1(3) .
O6B C6B N6B 122.2(3) .
O6B C6B C7B 118.5(3) .
N6B C6B C7B 119.3(3) .
O6C C6C N6C 124.0(3) .
O6C C6C C7C 119.1(3) .
N6C C6C C7C 116.9(3) .
O6D C6D N6D 122.0(3) .
O6D C6D C7D 119.6(3) .
N6D C6D C7D 118.3(3) .
O6A C6A N6A 124.2(3) .
O6A C6A C7A 117.4(3) .
N6A C6A C7A 118.3(3) .
C8D C7D C12D 119.7(3) .
C8D C7D C6D 117.5(3) .
C12D C7D C6D 122.7(3) .
C8B C7B C12B 119.7(3) .
C8B C7B C6B 117.7(3) .
C12B C7B C6B 122.5(3) .
C8C C7C C12C 118.4(3) .
C8C C7C C6C 119.4(3) .
C12C C7C C6C 122.1(3) .
C12A C7A C8A 118.8(3) .
C12A C7A C6A 122.8(3) .
C8A C7A C6A 118.4(3) .
C9D C8D C7D 120.1(3) .
C9B C8B C7B 120.4(3) .
C9A C8A C7A 121.0(3) .
C9C C8C C7C 120.9(3) .
C8A C9A C10A 119.9(3) .
C10C C9C C8C 120.2(4) .
C10B C9B C8B 119.7(3) .
C10D C9D C8D 119.7(4) .
C11B C10B C9B 120.4(3) .
C11D C10D C9D 120.4(3) .
C11A C10A C9A 119.6(3) .
C9C C10C C11C 120.1(4) .
C10B C11B C12B 120.4(3) .
C10A C11A C12A 120.8(3) .
C10D C11D C12D 120.4(3) .
C10C C11C C12C 120.0(4) .
C7B C12B C11B 119.4(3) .
C11D C12D C7D 119.5(3) .
C7A C12A C11A 119.9(3) .
C7C C12C C11C 120.5(3) .

loop_
_geom_bond_atom_site_label_1
_geom_bond_atom_site_label_2
_geom_bond_distance
_geom_bond_site_symmetry_2
Cu1 O3A 1.912(2) .
Cu1 N5A 1.932(3) .
Cu1 O6A 1.937(2) .
Cu1 O6D 1.980(2) .
Cu1 N5D 2.465(3) .
Cu2 O3C 1.916(2) .
Cu2 N5C 1.921(3) .
Cu2 O6C 1.950(2) .
Cu2 O6B 1.958(2) 1_455
N5A C5A 1.292(4) .
N5A N6A 1.398(4) .
N5C C5C 1.297(4) .
N5C N6C 1.394(4) .
N5D C5D 1.280(4) .
N5D N6D 1.390(3) .
N5B C5B 1.285(4) .
N5B N6B 1.390(3) .
N5B Cu2 2.495(3) 1_655
N6C C6C 1.330(4) .
N6D C6D 1.335(4) .
N6A C6A 1.320(4) .
N6B C6B 1.339(4) .
O3C C3C 1.312(4) .
O3A C3A 1.317(4) .
O6B C6B 1.248(4) .
O6B Cu2 1.958(2) 1_655
O6D C6D 1.250(4) .
O6C C6C 1.283(4) .
O6A C6A 1.290(4) .
C1CD C3D 1.374(4) .
C1CD C3C 1.409(5) .
C1AB C3B 1.375(4) .
C1AB C3A 1.409(5) .
C2AB C4B 1.372(5) .
C2AB C4A 1.412(4) .
C2CD C4D 1.373(5) .
C2CD C4C 1.408(4) .
C3A C4A 1.427(5) .
C3C C4C 1.430(4) .
C3D C4D 1.403(4) .
C3B C4B 1.405(5) .
C4D C5D 1.458(4) .
C4A C5A 1.431(4) .
C4C C5C 1.431(5) .
C4B C5B 1.459(4) .
C6B C7B 1.489(4) .
C6C C7C 1.478(5) .
C6D C7D 1.489(4) .
C6A C7A 1.481(5) .
C7D C8D 1.390(5) .
C7D C12D 1.397(5) .
C7B C8B 1.387(5) .
C7B C12B 1.390(5) .
C7C C8C 1.390(4) .
C7C C12C 1.391(5) .
C7A C12A 1.393(5) .
C7A C8A 1.399(4) .
C8D C9D 1.388(4) .
C8B C9B 1.384(4) .
C8A C9A 1.383(5) .
C8C C9C 1.390(5) .
C9A C10A 1.389(5) .
C9C C10C 1.367(6) .
C9B C10B 1.383(5) .
C9D C10D 1.386(6) .
C10B C11B 1.372(5) .
C10D C11D 1.374(6) .
C10A C11A 1.382(5) .
C10C C11C 1.382(6) .
C11B C12B 1.392(4) .
C11A C12A 1.395(5) .
C11D C12D 1.387(5) .
C11C C12C 1.395(5) .

loop_
_geom_hbond_atom_site_label_D
_geom_hbond_atom_site_label_H
_geom_hbond_atom_site_label_A
_geom_hbond_distance_DH
_geom_hbond_distance_HA
_geom_hbond_distance_DA
_geom_hbond_angle_DHA
_geom_hbond_site_symmetry_A
O1W H11W N6A 0.79(5) 2.61(5) 3.296(4) 146(5) 1_654
O3W H32W N6C 0.99(5) 2.08(5) 3.050(4) 167(4) 1_655
O3W H31W O2W 0.86(2) 1.86(2) 2.713(4) 169(5) 1_455
O2W H22W O3C 0.95(6) 1.87(6) 2.810(4) 170(5) 1_655
O2W H21W N6A 0.92(6) 1.95(6) 2.846(4) 163(5) 2_667
N6B H6B O1W 0.88 2.02 2.872(4) 162.1 2_666
N6D H6D O3W 0.88 2.06 2.887(4) 156.7 2_577
